data_7223861
loop_
_publ_author_name
'Amiri Rudbari, Hadi'
'Lloret, Francesc'
'Khorshidifard, Mahsa'
'bruno, giuseppe'
'Julve, Miguel'

_publ_section_title
;
 Effects of electron donating/withdrawing groups in the
 5-substituted-2-hydroxybenzaldehyde on the synthesis of neutral cubanes
 with a NiII4O4 core: Synthesis, crystal structures and magnetic
 properties
;
_journal_name_full 'RSC Adv.'
_journal_paper_doi 10.1039/C5RA25969J
_journal_year 2016
_chemical_formula_moiety 'C36 H48 Ni4 O16'
_chemical_formula_sum 'C36 H48 Ni4 O16'
_chemical_formula_weight 971.58
_chemical_name_systematic
;
 ?
;
_space_group_IT_number 14
_symmetry_cell_setting monoclinic
_symmetry_space_group_name_Hall '-P 2yn'
_symmetry_space_group_name_H-M 'P 1 21/n 1'
_atom_sites_solution_hydrogens geom
_atom_sites_solution_primary direct
_atom_sites_solution_secondary difmap
_audit_creation_method SHELXL-97
_audit_update_record
;
2015-12-05 deposited with the CCDC.
2016-01-07 downloaded from the CCDC.
;
_cell_angle_alpha 90.00
_cell_angle_beta 104.39(3)
_cell_angle_gamma 90.00
_cell_formula_units_Z 4
_cell_length_a 14.645(3)
_cell_length_b 14.608(3)
_cell_length_c 20.215(4)
_cell_measurement_reflns_used 8026
_cell_measurement_temperature 298(2)
_cell_measurement_theta_max 26.21
_cell_measurement_theta_min 2.68
_cell_volume 4189.0(16)
_computing_cell_refinement 'X-AREA (Stoe & Cie, 2005)'
_computing_data_collection 'X-AREA (Stoe & Cie, 2005)'
_computing_data_reduction 'X-AREA (Stoe & Cie, 2005)'
_computing_molecular_graphics 'ORTEP-3 (Farrugia, 1997)'
_computing_publication_material 'WinGX (Farrugia, 1999)'
_computing_structure_refinement 'SHELXTL (Sheldrick, 2008)'
_computing_structure_solution 'SHELXTL (Sheldrick, 2008)'
_diffrn_ambient_temperature 298(2)
_diffrn_measured_fraction_theta_full 0.961
_diffrn_measured_fraction_theta_max 0.961
_diffrn_measurement_device_type 'Stoe IPDS-II'
_diffrn_measurement_method 'rotation method'
_diffrn_radiation_monochromator graphite
_diffrn_radiation_source 'fine-focus sealed tube'
_diffrn_radiation_type MoK\a
_diffrn_radiation_wavelength 0.71073
_diffrn_reflns_av_R_equivalents 0.0348
_diffrn_reflns_av_sigmaI/netI 0.0434
_diffrn_reflns_limit_h_max 17
_diffrn_reflns_limit_h_min -17
_diffrn_reflns_limit_k_max 17
_diffrn_reflns_limit_k_min -17
_diffrn_reflns_limit_l_max 24
_diffrn_reflns_limit_l_min -23
_diffrn_reflns_number 20745
_diffrn_reflns_theta_full 25.00
_diffrn_reflns_theta_max 25.00
_diffrn_reflns_theta_min 2.62
_exptl_absorpt_coefficient_mu 1.838
_exptl_absorpt_correction_T_max 0.7253
_exptl_absorpt_correction_T_min 0.3891
_exptl_absorpt_correction_type numerical
_exptl_absorpt_process_details '(X-SHAPE and X-RED; Stoe & Cie, 2005)'
_exptl_crystal_colour green
_exptl_crystal_density_diffrn 1.541
_exptl_crystal_density_method 'not measured'
_exptl_crystal_description irregular
_exptl_crystal_F_000 2016
_exptl_crystal_size_max 0.26
_exptl_crystal_size_mid 0.22
_exptl_crystal_size_min 0.09
_refine_diff_density_max 0.395
_refine_diff_density_min -0.249
_refine_diff_density_rms 0.045
_refine_ls_extinction_method none
_refine_ls_goodness_of_fit_ref 0.858
_refine_ls_hydrogen_treatment mixed
_refine_ls_matrix_type full
_refine_ls_number_parameters 519
_refine_ls_number_reflns 7077
_refine_ls_number_restraints 9
_refine_ls_restrained_S_all 0.861
_refine_ls_R_factor_all 0.0536
_refine_ls_R_factor_gt 0.0311
_refine_ls_shift/su_max 0.005
_refine_ls_shift/su_mean 0.000
_refine_ls_structure_factor_coef Fsqd
_refine_ls_weighting_details 'calc w=1/[\s^2^(Fo^2^)+(0.0354P)^2^+0.0000P] where P=(Fo^2^+2Fc^2^)/3'
_refine_ls_weighting_scheme calc
_refine_ls_wR_factor_gt 0.0624
_refine_ls_wR_factor_ref 0.0669
_reflns_number_gt 4886
_reflns_number_total 7077
_reflns_threshold_expression >2\s(I)
_cod_data_source_file c5ra25969j2.cif
_cod_data_source_block mp21c
_cod_depositor_comments
;
The following automatic conversions were performed:

'_symmetry_cell_setting' value 'Monoclinic' changed to 'monoclinic'
according to
/usr/data/users/saulius/crontab/automatic-downloads/rss-feeds/RSC/lib/dictionaries/cif_core.dic
dictionary named 'cif_core.dic' version 2.4.2 from 2011-04-26.

'_exptl_absorpt_correction_type' value 'Numerical' changed to
'numerical' according to
/usr/data/users/saulius/crontab/automatic-downloads/rss-feeds/RSC/lib/dictionaries/cif_core.dic
dictionary named 'cif_core.dic' version 2.4.2 from 2011-04-26.

Automatic conversion script
Id: cif_fix_values 4268 2015-11-12 08:31:59Z antanas 
;
_cod_original_sg_symbol_H-M 'P2(1)/n  '
_cod_database_code 7223861

loop_
_symmetry_equiv_pos_as_xyz
'x, y, z'
'-x+1/2, y+1/2, -z+1/2'
'-x, -y, -z'
'x-1/2, -y-1/2, z-1/2'

loop_
_atom_site_label
_atom_site_type_symbol
_atom_site_fract_x
_atom_site_fract_y
_atom_site_fract_z
_atom_site_U_iso_or_equiv
_atom_site_adp_type
_atom_site_occupancy
_atom_site_symmetry_multiplicity
_atom_site_calc_flag
_atom_site_refinement_flags
Ni2 Ni 0.20069(3) 0.25058(3) 0.410945(18) 0.04990(11) Uani 1 1 d .
Ni1 Ni 0.11291(3) 0.23844(3) 0.532729(19) 0.05053(11) Uani 1 1 d D
O2 O 0.13717(13) 0.33694(13) 0.46599(9) 0.0484(5) Uani 1 1 d .
O1 O 0.19776(15) 0.15877(13) 0.48742(10) 0.0507(5) Uani 1 1 d .
O3 O 0.23938(14) 0.28795(13) 0.58925(9) 0.0495(5) Uani 1 1 d .
O4 O 0.32235(14) 0.28834(13) 0.48151(10) 0.0505(5) Uani 1 1 d .
O9 O 0.30149(17) 0.10518(16) 0.62922(11) 0.0669(6) Uani 1 1 d .
O12 O 0.38147(16) 0.43121(15) 0.58782(12) 0.0650(6) Uani 1 1 d .
O7 O 0.20916(17) 0.35441(13) 0.34701(10) 0.0605(6) Uani 1 1 d .
O6 O 0.03356(17) 0.31986(16) 0.57928(11) 0.0661(6) Uani 1 1 d .
O10 O 0.40656(18) 0.09452(17) 0.52839(11) 0.0726(7) Uani 1 1 d .
O8 O 0.26389(17) 0.16675(14) 0.35334(11) 0.0617(6) Uani 1 1 d .
O5 O -0.00468(15) 0.19170(15) 0.46720(11) 0.0627(6) Uani 1 1 d .
O15 O 0.44078(15) 0.25879(17) 0.61995(12) 0.0686(6) Uani 1 1 d D
O14 O 0.0682(2) 0.2004(2) 0.35758(15) 0.0720(8) Uani 1 1 d .
O13 O 0.11608(17) 0.13904(16) 0.60818(12) 0.0664(6) Uani 1 1 d D
C5 C 0.2794(2) 0.2757(2) 0.19535(16) 0.0575(8) Uani 1 1 d .
H5A H 0.3019 0.2237 0.1781 0.069 Uiso 1 1 calc R
C30 C 0.4061(2) 0.3006(2) 0.45881(18) 0.0649(9) Uani 1 1 d .
H30A H 0.4568 0.3180 0.4968 0.097 Uiso 1 1 calc R
H30B H 0.3962 0.3478 0.4247 0.097 Uiso 1 1 calc R
H30C H 0.4217 0.2444 0.4396 0.097 Uiso 1 1 calc R
C31 C 0.0609(2) 0.3961(2) 0.43336(17) 0.0641(9) Uani 1 1 d .
H31A H 0.0095 0.3599 0.4076 0.096 Uiso 1 1 calc R
H31B H 0.0820 0.4373 0.4033 0.096 Uiso 1 1 calc R
H31C H 0.0403 0.4306 0.4674 0.096 Uiso 1 1 calc R
C6 C 0.2603(2) 0.27147(19) 0.26052(14) 0.0478(7) Uani 1 1 d .
C4 C 0.2660(3) 0.3534(2) 0.15715(17) 0.0660(9) Uani 1 1 d .
H4 H 0.2792 0.3548 0.1145 0.079 Uiso 1 1 calc R
C7 C 0.2760(2) 0.1868(2) 0.29678(17) 0.0582(8) Uani 1 1 d .
H7 H 0.2988 0.1396 0.2745 0.070 Uiso 1 1 calc R
C1 C 0.2272(2) 0.3513(2) 0.28740(14) 0.0504(8) Uani 1 1 d .
C8 C 0.3948(3) 0.4983(2) 0.63236(17) 0.0630(9) Uani 1 1 d .
O11 O 0.18864(16) 0.49056(15) 0.56395(11) 0.0662(6) Uani 1 1 d .
C13 C 0.3223(3) 0.5568(2) 0.64234(17) 0.0623(9) Uani 1 1 d .
C27 C -0.1189(2) 0.2696(2) 0.51446(18) 0.0609(8) Uani 1 1 d .
C20 C 0.4323(2) 0.0064(2) 0.63171(17) 0.0603(9) Uani 1 1 d .
C26 C -0.2154(3) 0.2825(3) 0.5101(2) 0.0771(11) Uani 1 1 d .
H26 H -0.2327 0.3221 0.5409 0.092 Uiso 1 1 calc R
C14 C 0.2260(3) 0.5485(2) 0.60683(17) 0.0665(10) Uani 1 1 d .
H14A H 0.1857 0.5924 0.6172 0.080 Uiso 1 1 calc R
C21 C 0.4459(3) 0.0325(3) 0.56741(18) 0.0729(10) Uani 1 1 d .
H21 H 0.4906 -0.0013 0.5522 0.087 Uiso 1 1 calc R
C15 C 0.3613(2) 0.0440(2) 0.65976(16) 0.0581(8) Uani 1 1 d .
C34 C 0.5387(3) 0.2418(3) 0.6261(2) 0.0911(13) Uani 1 1 d D
H34A H 0.5758 0.2830 0.6590 0.137 Uiso 1 1 calc R
H34B H 0.5526 0.2511 0.5826 0.137 Uiso 1 1 calc R
H34C H 0.5534 0.1798 0.6407 0.137 Uiso 1 1 calc R
C22 C -0.0921(2) 0.2090(2) 0.46731(18) 0.0600(9) Uani 1 1 d .
C2 C 0.2138(3) 0.4303(2) 0.24593(17) 0.0668(10) Uani 1 1 d .
H2 H 0.1918 0.4835 0.2619 0.080 Uiso 1 1 calc R
C19 C 0.4916(3) -0.0635(3) 0.6670(2) 0.0771(11) Uani 1 1 d .
H19 H 0.5362 -0.0898 0.6471 0.093 Uiso 1 1 calc R
C3 C 0.2322(3) 0.4309(2) 0.18325(18) 0.0719(10) Uani 1 1 d .
H3 H 0.2220 0.4842 0.1573 0.086 Uiso 1 1 calc R
C24 C -0.2580(3) 0.1832(3) 0.4166(3) 0.0880(14) Uani 1 1 d .
H24 H -0.3048 0.1545 0.3835 0.106 Uiso 1 1 calc R
C16 C 0.3560(3) 0.0104(3) 0.72483(18) 0.0768(11) Uani 1 1 d .
H16 H 0.3101 0.0332 0.7450 0.092 Uiso 1 1 calc R
C28 C -0.0535(3) 0.3208(2) 0.56514(18) 0.0659(9) Uani 1 1 d .
H28 H -0.0801 0.3604 0.5911 0.079 Uiso 1 1 calc R
C23 C -0.1658(3) 0.1680(2) 0.4172(2) 0.0787(11) Uani 1 1 d .
H23 H -0.1512 0.1303 0.3842 0.094 Uiso 1 1 calc R
C12 C 0.3454(3) 0.6288(3) 0.69085(18) 0.0842(13) Uani 1 1 d .
H12 H 0.2976 0.6673 0.6969 0.101 Uiso 1 1 calc R
C17 C 0.4177(3) -0.0551(3) 0.7582(2) 0.0914(14) Uani 1 1 d .
H17 H 0.4141 -0.0742 0.8014 0.110 Uiso 1 1 calc R
C18 C 0.4847(3) -0.0933(3) 0.7296(2) 0.0938(15) Uani 1 1 d .
H18 H 0.5247 -0.1388 0.7526 0.113 Uiso 1 1 calc R
C25 C -0.2840(3) 0.2397(3) 0.4633(2) 0.0893(13) Uani 1 1 d .
H25 H -0.3472 0.2482 0.4626 0.107 Uiso 1 1 calc R
C10 C 0.5052(4) 0.5858(4) 0.7192(2) 0.1073(17) Uani 1 1 d .
H10 H 0.5666 0.5957 0.7446 0.129 Uiso 1 1 calc R
C33 C 0.0484(3) 0.0668(3) 0.6042(2) 0.0874(12) Uani 1 1 d D
H33A H 0.0651 0.0304 0.6450 0.131 Uiso 1 1 calc R
H33B H 0.0479 0.0290 0.5653 0.131 Uiso 1 1 calc R
H33C H -0.0131 0.0927 0.5997 0.131 Uiso 1 1 calc R
C32 C 0.0092(4) 0.2189(6) 0.2950(2) 0.191(4) Uani 1 1 d .
H32A H -0.0508 0.2389 0.3009 0.286 Uiso 1 1 calc R
H32B H 0.0007 0.1645 0.2675 0.286 Uiso 1 1 calc R
H32C H 0.0362 0.2661 0.2729 0.286 Uiso 1 1 calc R
C9 C 0.4871(3) 0.5142(3) 0.6732(2) 0.0878(12) Uani 1 1 d .
H9 H 0.5360 0.4759 0.6690 0.105 Uiso 1 1 calc R
C29 C 0.2526(2) 0.3047(2) 0.66114(15) 0.0648(9) Uani 1 1 d .
H29A H 0.3152 0.3275 0.6799 0.097 Uiso 1 1 calc R
H29B H 0.2441 0.2486 0.6837 0.097 Uiso 1 1 calc R
H29C H 0.2074 0.3491 0.6679 0.097 Uiso 1 1 calc R
Ni3 Ni 0.32150(3) 0.19247(3) 0.556716(19) 0.05200(11) Uani 1 1 d D
Ni4 Ni 0.25880(3) 0.39168(3) 0.525400(19) 0.05031(11) Uani 1 1 d D
C11 C 0.4339(4) 0.6434(3) 0.7283(2) 0.1024(16) Uani 1 1 d .
H11 H 0.4471 0.6912 0.7597 0.123 Uiso 1 1 calc R
O16 O 0.26649(18) 0.48229(15) 0.44435(12) 0.0665(6) Uani 1 1 d D
C35 C 0.1786(3) 0.0638(2) 0.47181(18) 0.0682(10) Uani 1 1 d .
H35A H 0.1190 0.0579 0.4390 0.102 Uiso 1 1 calc R
H35B H 0.1765 0.0314 0.5127 0.102 Uiso 1 1 calc R
H35C H 0.2274 0.0386 0.4533 0.102 Uiso 1 1 calc R
C36 C 0.3506(3) 0.5314(3) 0.4422(3) 0.0977(14) Uani 1 1 d D
H36A H 0.3389 0.5682 0.4016 0.147 Uiso 1 1 calc R
H36B H 0.4003 0.4887 0.4419 0.147 Uiso 1 1 calc R
H36C H 0.3688 0.5701 0.4817 0.147 Uiso 1 1 calc R
H15 H 0.4364(14) 0.3182(7) 0.620(2) 0.147 Uiso 1 1 d D
H13 H 0.1692(9) 0.115(2) 0.6285(19) 0.147 Uiso 1 1 d D
H16A H 0.243(2) 0.464(2) 0.4028(6) 0.147 Uiso 1 1 d D
H14 H 0.039(3) 0.194(3) 0.3808(19) 0.063(15) Uiso 1 1 d .

loop_
_atom_site_aniso_label
_atom_site_aniso_U_11
_atom_site_aniso_U_22
_atom_site_aniso_U_33
_atom_site_aniso_U_23
_atom_site_aniso_U_13
_atom_site_aniso_U_12
Ni2 0.0606(2) 0.0468(2) 0.04084(19) -0.00081(16) 0.00984(18) 0.00490(18)
Ni1 0.0485(2) 0.0543(2) 0.0481(2) -0.00313(17) 0.01070(18) 0.00053(18)
O2 0.0492(11) 0.0491(11) 0.0447(11) -0.0011(9) 0.0074(9) 0.0059(9)
O1 0.0612(12) 0.0432(10) 0.0475(11) -0.0010(9) 0.0130(10) 0.0018(9)
O3 0.0494(11) 0.0593(12) 0.0390(10) -0.0042(9) 0.0095(9) 0.0024(9)
O4 0.0531(12) 0.0549(12) 0.0453(11) -0.0003(9) 0.0157(10) 0.0035(9)
O9 0.0715(15) 0.0744(15) 0.0596(13) 0.0185(11) 0.0254(12) 0.0194(12)
O12 0.0545(13) 0.0736(14) 0.0661(14) -0.0193(12) 0.0137(12) -0.0066(11)
O7 0.0891(16) 0.0477(11) 0.0471(12) 0.0017(9) 0.0215(12) 0.0111(11)
O6 0.0605(15) 0.0772(15) 0.0620(14) -0.0149(11) 0.0177(12) 0.0029(12)
O10 0.0833(17) 0.0825(16) 0.0571(13) 0.0165(12) 0.0272(13) 0.0332(14)
O8 0.0846(16) 0.0501(12) 0.0522(13) 0.0031(10) 0.0204(12) 0.0145(11)
O5 0.0529(13) 0.0665(14) 0.0662(14) -0.0138(11) 0.0102(11) -0.0024(11)
O15 0.0485(12) 0.0891(16) 0.0638(13) -0.0042(13) 0.0054(11) 0.0068(12)
O14 0.0689(17) 0.0902(19) 0.0530(15) -0.0119(13) 0.0079(15) -0.0062(14)
O13 0.0679(15) 0.0672(14) 0.0667(14) 0.0090(11) 0.0218(13) -0.0015(12)
C5 0.0608(19) 0.0617(19) 0.0504(18) -0.0085(15) 0.0145(16) -0.0009(15)
C30 0.064(2) 0.071(2) 0.063(2) 0.0026(17) 0.0219(18) 0.0018(17)
C31 0.064(2) 0.065(2) 0.0580(19) 0.0022(16) 0.0053(17) 0.0131(17)
C6 0.0479(16) 0.0499(16) 0.0439(16) -0.0033(12) 0.0079(14) 0.0008(13)
C4 0.078(2) 0.076(2) 0.0476(18) -0.0014(16) 0.0227(18) -0.0089(19)
C7 0.065(2) 0.0528(18) 0.0546(19) -0.0097(15) 0.0117(17) 0.0094(15)
C1 0.0562(18) 0.0514(17) 0.0413(16) -0.0001(13) 0.0077(15) 0.0011(14)
C8 0.066(2) 0.070(2) 0.0535(19) -0.0057(16) 0.0147(18) -0.0204(18)
O11 0.0681(14) 0.0662(14) 0.0636(14) -0.0146(12) 0.0149(12) 0.0053(12)
C13 0.079(2) 0.0547(19) 0.0508(18) -0.0030(15) 0.0128(18) -0.0086(17)
C27 0.0555(19) 0.066(2) 0.062(2) 0.0113(16) 0.0172(17) 0.0070(16)
C20 0.059(2) 0.0607(19) 0.059(2) 0.0116(16) 0.0110(17) 0.0055(16)
C26 0.059(2) 0.092(3) 0.083(3) 0.020(2) 0.022(2) 0.0134(19)
C14 0.086(3) 0.056(2) 0.060(2) -0.0041(16) 0.023(2) 0.0086(18)
C21 0.077(2) 0.081(2) 0.066(2) 0.0075(19) 0.027(2) 0.027(2)
C15 0.057(2) 0.062(2) 0.0537(18) 0.0096(15) 0.0108(17) 0.0020(16)
C34 0.055(2) 0.121(3) 0.092(3) 0.007(3) 0.008(2) 0.014(2)
C22 0.054(2) 0.0522(18) 0.070(2) 0.0088(16) 0.0088(17) -0.0039(15)
C2 0.095(3) 0.0492(18) 0.059(2) 0.0048(15) 0.026(2) 0.0129(18)
C19 0.059(2) 0.077(2) 0.091(3) 0.023(2) 0.012(2) 0.0111(18)
C3 0.097(3) 0.060(2) 0.059(2) 0.0118(17) 0.021(2) -0.0010(19)
C24 0.059(2) 0.073(3) 0.117(4) 0.010(2) -0.007(2) -0.012(2)
C16 0.075(2) 0.092(3) 0.064(2) 0.025(2) 0.020(2) 0.002(2)
C28 0.069(2) 0.070(2) 0.063(2) 0.0007(17) 0.0252(19) 0.0104(18)
C23 0.069(2) 0.061(2) 0.094(3) -0.0036(19) -0.001(2) -0.0031(18)
C12 0.121(4) 0.064(2) 0.063(2) -0.0100(18) 0.014(2) -0.010(2)
C17 0.073(3) 0.114(3) 0.083(3) 0.048(3) 0.013(2) 0.000(3)
C18 0.066(3) 0.096(3) 0.111(4) 0.054(3) 0.006(3) 0.011(2)
C25 0.056(2) 0.103(3) 0.108(3) 0.027(3) 0.019(2) 0.004(2)
C10 0.100(4) 0.131(4) 0.084(3) -0.035(3) 0.011(3) -0.056(3)
C33 0.095(3) 0.074(2) 0.100(3) 0.005(2) 0.036(3) -0.014(2)
C32 0.120(5) 0.375(11) 0.062(3) -0.002(5) -0.006(3) -0.069(6)
C9 0.070(2) 0.115(3) 0.078(3) -0.022(2) 0.016(2) -0.027(2)
C29 0.067(2) 0.080(2) 0.0461(18) -0.0072(16) 0.0113(16) 0.0039(18)
Ni3 0.0529(2) 0.0589(2) 0.0445(2) 0.00597(17) 0.01271(18) 0.01095(19)
Ni4 0.0518(2) 0.0503(2) 0.0477(2) -0.00611(17) 0.01033(18) -0.00013(18)
C11 0.135(4) 0.088(3) 0.077(3) -0.028(2) 0.013(3) -0.036(3)
O16 0.0851(17) 0.0546(13) 0.0647(14) -0.0021(11) 0.0279(13) -0.0040(12)
C35 0.083(3) 0.0546(19) 0.069(2) -0.0022(16) 0.022(2) -0.0022(17)
C36 0.105(3) 0.076(3) 0.130(4) 0.006(3) 0.062(3) -0.009(2)

loop_
_atom_type_symbol
_atom_type_description
_atom_type_scat_dispersion_real
_atom_type_scat_dispersion_imag
_atom_type_scat_source
C C 0.0033 0.0016 'International Tables Vol C Tables 4.2.6.8 and 6.1.1.4'
H H 0.0000 0.0000 'International Tables Vol C Tables 4.2.6.8 and 6.1.1.4'
O O 0.0106 0.0060 'International Tables Vol C Tables 4.2.6.8 and 6.1.1.4'
Ni Ni 0.3393 1.1124 'International Tables Vol C Tables 4.2.6.8 and 6.1.1.4'

loop_
_geom_angle_atom_site_label_1
_geom_angle_atom_site_label_2
_geom_angle_atom_site_label_3
_geom_angle
O7 Ni2 O2 89.62(9)
O7 Ni2 O1 171.55(8)
O2 Ni2 O1 84.05(8)
O7 Ni2 O4 93.56(9)
O2 Ni2 O4 83.72(8)
O1 Ni2 O4 80.22(8)
O7 Ni2 O8 88.69(9)
O2 Ni2 O8 178.27(8)
O1 Ni2 O8 97.67(8)
O4 Ni2 O8 96.76(9)
O7 Ni2 O14 97.42(11)
O2 Ni2 O14 90.43(11)
O1 Ni2 O14 88.24(11)
O4 Ni2 O14 167.53(11)
O8 Ni2 O14 89.41(11)
O5 Ni1 O6 90.52(9)
O5 Ni1 O3 172.98(9)
O6 Ni1 O3 94.37(9)
O5 Ni1 O2 93.69(9)
O6 Ni1 O2 96.03(9)
O3 Ni1 O2 80.79(8)
O5 Ni1 O1 91.58(9)
O6 Ni1 O1 177.83(9)
O3 Ni1 O1 83.49(8)
O2 Ni1 O1 83.29(8)
O5 Ni1 O13 96.00(10)
O6 Ni1 O13 88.88(10)
O3 Ni1 O13 89.15(9)
O2 Ni1 O13 169.10(8)
O1 Ni1 O13 91.45(9)
C31 O2 Ni4 119.89(17)
C31 O2 Ni2 121.78(18)
Ni4 O2 Ni2 96.47(9)
C31 O2 Ni1 118.6(2)
Ni4 O2 Ni1 98.91(8)
Ni2 O2 Ni1 95.78(8)
C35 O1 Ni2 120.33(18)
C35 O1 Ni3 118.19(18)
Ni2 O1 Ni3 100.18(9)
C35 O1 Ni1 122.3(2)
Ni2 O1 Ni1 95.32(8)
Ni3 O1 Ni1 95.06(8)
C29 O3 Ni1 119.9(2)
C29 O3 Ni3 119.75(18)
Ni1 O3 Ni3 95.84(8)
C29 O3 Ni4 120.28(19)
Ni1 O3 Ni4 99.02(8)
Ni3 O3 Ni4 96.67(9)
C30 O4 Ni2 118.44(18)
C30 O4 Ni3 119.03(18)
Ni2 O4 Ni3 99.52(9)
C30 O4 Ni4 123.88(19)
Ni2 O4 Ni4 95.04(8)
Ni3 O4 Ni4 95.32(9)
C15 O9 Ni3 125.4(2)
C8 O12 Ni4 127.1(2)
C1 O7 Ni2 128.96(19)
C28 O6 Ni1 124.8(2)
C21 O10 Ni3 122.9(2)
C7 O8 Ni2 124.8(2)
C22 O5 Ni1 127.8(2)
C34 O15 Ni3 129.0(2)
C34 O15 H15 104.2(16)
Ni3 O15 H15 113.8(15)
C32 O14 Ni2 134.0(4)
C32 O14 H14 107(3)
Ni2 O14 H14 110(3)
C33 O13 Ni1 125.3(2)
C33 O13 H13 104.6(16)
Ni1 O13 H13 119.1(16)
C4 C5 C6 122.1(3)
C4 C5 H5A 118.9
C6 C5 H5A 118.9
O4 C30 H30A 109.5
O4 C30 H30B 109.5
H30A C30 H30B 109.5
O4 C30 H30C 109.5
H30A C30 H30C 109.5
H30B C30 H30C 109.5
O2 C31 H31A 109.5
O2 C31 H31B 109.5
H31A C31 H31B 109.5
O2 C31 H31C 109.5
H31A C31 H31C 109.5
H31B C31 H31C 109.5
C5 C6 C1 119.0(3)
C5 C6 C7 118.2(3)
C1 C6 C7 122.8(3)
C5 C4 C3 118.6(3)
C5 C4 H4 120.7
C3 C4 H4 120.7
O8 C7 C6 129.7(3)
O8 C7 H7 115.1
C6 C7 H7 115.1
O7 C1 C2 119.6(3)
O7 C1 C6 123.4(3)
C2 C1 C6 117.0(3)
O12 C8 C13 124.1(3)
O12 C8 C9 118.6(4)
C13 C8 C9 117.3(3)
C14 O11 Ni4 125.1(2)
C8 C13 C14 124.2(3)
C8 C13 C12 119.2(3)
C14 C13 C12 116.6(4)
C26 C27 C22 118.7(3)
C26 C27 C28 117.3(4)
C22 C27 C28 124.0(3)
C15 C20 C19 120.0(3)
C15 C20 C21 123.3(3)
C19 C20 C21 116.6(3)
C25 C26 C27 122.9(4)
C25 C26 H26 118.6
C27 C26 H26 118.6
O11 C14 C13 128.6(3)
O11 C14 H14A 115.7
C13 C14 H14A 115.7
O10 C21 C20 129.0(3)
O10 C21 H21 115.5
C20 C21 H21 115.5
O9 C15 C20 123.7(3)
O9 C15 C16 119.5(3)
C20 C15 C16 116.8(3)
O15 C34 H34A 109.5
O15 C34 H34B 109.5
H34A C34 H34B 109.5
O15 C34 H34C 109.5
H34A C34 H34C 109.5
H34B C34 H34C 109.5
O5 C22 C23 119.4(3)
O5 C22 C27 123.6(3)
C23 C22 C27 117.0(3)
C3 C2 C1 121.9(3)
C3 C2 H2 119.0
C1 C2 H2 119.0
C18 C19 C20 121.3(4)
C18 C19 H19 119.3
C20 C19 H19 119.3
C2 C3 C4 121.3(3)
C2 C3 H3 119.3
C4 C3 H3 119.3
C23 C24 C25 122.2(4)
C23 C24 H24 118.9
C25 C24 H24 118.9
C17 C16 C15 120.9(4)
C17 C16 H16 119.5
C15 C16 H16 119.5
O6 C28 C27 129.0(3)
O6 C28 H28 115.5
C27 C28 H28 115.5
C24 C23 C22 120.9(4)
C24 C23 H23 119.5
C22 C23 H23 119.5
C11 C12 C13 122.4(5)
C11 C12 H12 118.8
C13 C12 H12 118.8
C16 C17 C18 121.9(4)
C16 C17 H17 119.1
C18 C17 H17 119.1
C19 C18 C17 119.1(4)
C19 C18 H18 120.5
C17 C18 H18 120.5
C26 C25 C24 118.3(4)
C26 C25 H25 120.9
C24 C25 H25 120.9
C9 C10 C11 121.6(4)
C9 C10 H10 119.2
C11 C10 H10 119.2
O13 C33 H33A 109.5
O13 C33 H33B 109.5
H33A C33 H33B 109.5
O13 C33 H33C 109.5
H33A C33 H33C 109.5
H33B C33 H33C 109.5
O14 C32 H32A 109.5
O14 C32 H32B 109.5
H32A C32 H32B 109.5
O14 C32 H32C 109.5
H32A C32 H32C 109.5
H32B C32 H32C 109.5
C10 C9 C8 120.8(5)
C10 C9 H9 119.6
C8 C9 H9 119.6
O3 C29 H29A 109.5
O3 C29 H29B 109.5
H29A C29 H29B 109.5
O3 C29 H29C 109.5
H29A C29 H29C 109.5
H29B C29 H29C 109.5
O9 Ni3 O3 89.67(9)
O9 Ni3 O1 94.65(9)
O3 Ni3 O1 83.90(8)
O9 Ni3 O10 88.29(10)
O3 Ni3 O10 177.46(8)
O1 Ni3 O10 97.77(9)
O9 Ni3 O4 171.71(9)
O3 Ni3 O4 83.49(8)
O1 Ni3 O4 80.02(8)
O10 Ni3 O4 98.67(9)
O9 Ni3 O15 95.58(10)
O3 Ni3 O15 87.53(9)
O1 Ni3 O15 166.60(8)
O10 Ni3 O15 91.16(10)
O4 Ni3 O15 88.81(9)
O12 Ni4 O11 90.76(9)
O12 Ni4 O2 173.61(9)
O11 Ni4 O2 93.06(9)
O12 Ni4 O3 93.39(9)
O11 Ni4 O3 96.94(9)
O2 Ni4 O3 81.06(8)
O12 Ni4 O4 92.95(9)
O11 Ni4 O4 176.28(8)
O2 Ni4 O4 83.27(8)
O3 Ni4 O4 83.08(8)
O12 Ni4 O16 95.43(10)
O11 Ni4 O16 88.95(10)
O2 Ni4 O16 89.77(9)
O3 Ni4 O16 169.32(8)
O4 Ni4 O16 90.47(9)
C12 C11 C10 118.6(4)
C12 C11 H11 120.7
C10 C11 H11 120.7
C36 O16 Ni4 122.9(2)
C36 O16 H16A 105.0(16)
Ni4 O16 H16A 118.2(16)
O1 C35 H35A 109.5
O1 C35 H35B 109.5
H35A C35 H35B 109.5
O1 C35 H35C 109.5
H35A C35 H35C 109.5
H35B C35 H35C 109.5
O16 C36 H36A 109.5
O16 C36 H36B 109.5
H36A C36 H36B 109.5
O16 C36 H36C 109.5
H36A C36 H36C 109.5
H36B C36 H36C 109.5

loop_
_geom_bond_atom_site_label_1
_geom_bond_atom_site_label_2
_geom_bond_distance
Ni2 O7 2.016(2)
Ni2 O2 2.052(2)
Ni2 O1 2.055(2)
Ni2 O4 2.062(2)
Ni2 O8 2.061(2)
Ni2 O14 2.104(3)
Ni1 O5 2.013(2)
Ni1 O6 2.048(2)
Ni1 O3 2.051(2)
Ni1 O2 2.063(2)
Ni1 O1 2.074(2)
Ni1 O13 2.098(2)
O2 C31 1.436(3)
O2 Ni4 2.0474(19)
O1 C35 1.435(4)
O1 Ni3 2.056(2)
O3 C29 1.438(3)
O3 Ni3 2.054(2)
O3 Ni4 2.056(2)
O4 C30 1.423(4)
O4 Ni3 2.069(2)
O4 Ni4 2.084(2)
O9 C15 1.295(4)
O9 Ni3 2.018(2)
O12 C8 1.313(4)
O12 Ni4 2.007(2)
O7 C1 1.297(4)
O6 C28 1.235(4)
O10 C21 1.244(4)
O10 Ni3 2.069(2)
O8 C7 1.235(4)
O5 C22 1.305(4)
O15 C34 1.430(4)
O15 Ni3 2.125(2)
O15 H15 0.871(10)
O14 C32 1.369(5)
O14 H14 0.72(4)
O13 C33 1.437(4)
O13 H13 0.861(10)
C5 C4 1.360(4)
C5 C6 1.415(4)
C5 H5A 0.9300
C30 H30A 0.9600
C30 H30B 0.9600
C30 H30C 0.9600
C31 H31A 0.9600
C31 H31B 0.9600
C31 H31C 0.9600
C6 C1 1.422(4)
C6 C7 1.427(4)
C4 C3 1.391(5)
C4 H4 0.9300
C7 H7 0.9300
C1 C2 1.410(4)
C8 C13 1.415(5)
C8 C9 1.417(5)
O11 C14 1.238(4)
O11 Ni4 2.037(2)
C13 C14 1.420(5)
C13 C12 1.421(5)
C27 C26 1.407(5)
C27 C22 1.426(5)
C27 C28 1.428(5)
C20 C15 1.413(5)
C20 C19 1.413(4)
C20 C21 1.416(5)
C26 C25 1.350(6)
C26 H26 0.9300
C14 H14A 0.9300
C21 H21 0.9300
C15 C16 1.424(5)
C34 H34A 0.9600
C34 H34B 0.9600
C34 H34C 0.9600
C22 C23 1.416(5)
C2 C3 1.359(5)
C2 H2 0.9300
C19 C18 1.366(6)
C19 H19 0.9300
C3 H3 0.9300
C24 C23 1.366(6)
C24 C25 1.378(6)
C24 H24 0.9300
C16 C17 1.373(5)
C16 H16 0.9300
C28 H28 0.9300
C23 H23 0.9300
C12 C11 1.347(6)
C12 H12 0.9300
C17 C18 1.374(6)
C17 H17 0.9300
C18 H18 0.9300
C25 H25 0.9300
C10 C9 1.380(6)
C10 C11 1.388(7)
C10 H10 0.9300
C33 H33A 0.9600
C33 H33B 0.9600
C33 H33C 0.9600
C32 H32A 0.9600
C32 H32B 0.9600
C32 H32C 0.9600
C9 H9 0.9300
C29 H29A 0.9600
C29 H29B 0.9600
C29 H29C 0.9600
Ni4 O16 2.131(2)
C11 H11 0.9300
O16 C36 1.435(5)
O16 H16A 0.865(10)
C35 H35A 0.9600
C35 H35B 0.9600
C35 H35C 0.9600
C36 H36A 0.9600
C36 H36B 0.9600
C36 H36C 0.9600

loop_
_geom_torsion_atom_site_label_1
_geom_torsion_atom_site_label_2
_geom_torsion_atom_site_label_3
_geom_torsion_atom_site_label_4
_geom_torsion
O7 Ni2 O2 C31 47.1(2)
O1 Ni2 O2 C31 -138.5(2)
O4 Ni2 O2 C31 140.7(2)
O14 Ni2 O2 C31 -50.3(2)
O7 Ni2 O2 Ni4 -84.22(9)
O1 Ni2 O2 Ni4 90.17(8)
O4 Ni2 O2 Ni4 9.40(8)
O14 Ni2 O2 Ni4 178.36(11)
O7 Ni2 O2 Ni1 176.10(9)
O1 Ni2 O2 Ni1 -9.51(8)
O4 Ni2 O2 Ni1 -90.28(8)
O14 Ni2 O2 Ni1 78.68(11)
O5 Ni1 O2 C31 49.5(2)
O6 Ni1 O2 C31 -41.5(2)
O3 Ni1 O2 C31 -134.9(2)
O1 Ni1 O2 C31 140.6(2)
O13 Ni1 O2 C31 -157.9(4)
O5 Ni1 O2 Ni4 -179.22(9)
O6 Ni1 O2 Ni4 89.87(9)
O3 Ni1 O2 Ni4 -3.60(8)
O1 Ni1 O2 Ni4 -88.07(8)
O13 Ni1 O2 Ni4 -26.5(5)
O5 Ni1 O2 Ni2 -81.73(9)
O6 Ni1 O2 Ni2 -172.64(8)
O3 Ni1 O2 Ni2 93.89(8)
O1 Ni1 O2 Ni2 9.43(7)
O13 Ni1 O2 Ni2 71.0(5)
O2 Ni2 O1 C35 141.9(2)
O4 Ni2 O1 C35 -133.4(2)
O8 Ni2 O1 C35 -37.9(2)
O14 Ni2 O1 C35 51.3(2)
O2 Ni2 O1 Ni3 -86.68(9)
O4 Ni2 O1 Ni3 -2.05(8)
O8 Ni2 O1 Ni3 93.53(9)
O14 Ni2 O1 Ni3 -177.29(11)
O2 Ni2 O1 Ni1 9.45(7)
O4 Ni2 O1 Ni1 94.07(8)
O8 Ni2 O1 Ni1 -170.34(8)
O14 Ni2 O1 Ni1 -81.17(11)
O5 Ni1 O1 C35 -47.1(2)
O3 Ni1 O1 C35 138.0(2)
O2 Ni1 O1 C35 -140.6(2)
O13 Ni1 O1 C35 49.0(2)
O5 Ni1 O1 Ni2 84.13(9)
O3 Ni1 O1 Ni2 -90.85(8)
O2 Ni1 O1 Ni2 -9.41(7)
O13 Ni1 O1 Ni2 -179.84(9)
O5 Ni1 O1 Ni3 -175.13(9)
O3 Ni1 O1 Ni3 9.89(8)
O2 Ni1 O1 Ni3 91.34(8)
O13 Ni1 O1 Ni3 -79.09(9)
O6 Ni1 O3 C29 41.1(2)
O2 Ni1 O3 C29 136.5(2)
O1 Ni1 O3 C29 -139.3(2)
O13 Ni1 O3 C29 -47.7(2)
O6 Ni1 O3 Ni3 170.45(9)
O2 Ni1 O3 Ni3 -94.13(9)
O1 Ni1 O3 Ni3 -9.91(8)
O13 Ni1 O3 Ni3 81.64(10)
O6 Ni1 O3 Ni4 -91.82(10)
O2 Ni1 O3 Ni4 3.59(8)
O1 Ni1 O3 Ni4 87.81(9)
O13 Ni1 O3 Ni4 179.36(10)
O7 Ni2 O4 C30 -53.2(2)
O2 Ni2 O4 C30 -142.4(2)
O1 Ni2 O4 C30 132.6(2)
O8 Ni2 O4 C30 35.9(2)
O14 Ni2 O4 C30 155.2(5)
O7 Ni2 O4 Ni3 176.28(9)
O2 Ni2 O4 Ni3 87.05(9)
O1 Ni2 O4 Ni3 2.03(8)
O8 Ni2 O4 Ni3 -94.63(9)
O14 Ni2 O4 Ni3 24.6(5)
O7 Ni2 O4 Ni4 80.02(9)
O2 Ni2 O4 Ni4 -9.21(8)
O1 Ni2 O4 Ni4 -94.23(9)
O8 Ni2 O4 Ni4 169.11(8)
O14 Ni2 O4 Ni4 -71.7(5)
O2 Ni2 O7 C1 -165.7(3)
O4 Ni2 O7 C1 110.6(3)
O8 Ni2 O7 C1 13.9(3)
O14 Ni2 O7 C1 -75.4(3)
O5 Ni1 O6 C28 4.4(3)
O3 Ni1 O6 C28 179.4(3)
O2 Ni1 O6 C28 98.2(3)
O13 Ni1 O6 C28 -91.5(3)
O7 Ni2 O8 C7 -11.6(3)
O1 Ni2 O8 C7 174.0(3)
O4 Ni2 O8 C7 -105.0(3)
O14 Ni2 O8 C7 85.8(3)
O6 Ni1 O5 C22 -5.3(3)
O2 Ni1 O5 C22 -101.4(3)
O1 Ni1 O5 C22 175.3(3)
O13 Ni1 O5 C22 83.7(3)
O7 Ni2 O14 C32 8.9(6)
O2 Ni2 O14 C32 98.6(6)
O1 Ni2 O14 C32 -177.4(6)
O4 Ni2 O14 C32 160.4(6)
O8 Ni2 O14 C32 -79.7(6)
O5 Ni1 O13 C33 -0.3(3)
O6 Ni1 O13 C33 90.1(3)
O3 Ni1 O13 C33 -175.5(3)
O2 Ni1 O13 C33 -152.9(4)
O1 Ni1 O13 C33 -92.0(3)
C4 C5 C6 C1 -0.8(5)
C4 C5 C6 C7 179.7(3)
C6 C5 C4 C3 -0.1(5)
Ni2 O8 C7 C6 7.1(5)
C5 C6 C7 O8 -179.4(3)
C1 C6 C7 O8 1.1(5)
Ni2 O7 C1 C2 169.1(2)
Ni2 O7 C1 C6 -10.9(4)
C5 C6 C1 O7 -178.9(3)
C7 C6 C1 O7 0.5(5)
C5 C6 C1 C2 1.1(4)
C7 C6 C1 C2 -179.4(3)
Ni4 O12 C8 C13 -1.8(5)
Ni4 O12 C8 C9 178.4(3)
O12 C8 C13 C14 1.8(6)
C9 C8 C13 C14 -178.3(4)
O12 C8 C13 C12 -178.4(3)
C9 C8 C13 C12 1.5(5)
C22 C27 C26 C25 0.1(6)
C28 C27 C26 C25 178.3(4)
Ni4 O11 C14 C13 -4.8(5)
C8 C13 C14 O11 1.8(6)
C12 C13 C14 O11 -178.0(3)
Ni3 O10 C21 C20 10.3(6)
C15 C20 C21 O10 6.3(6)
C19 C20 C21 O10 -176.2(4)
Ni3 O9 C15 C20 -23.7(4)
Ni3 O9 C15 C16 157.2(3)
C19 C20 C15 O9 -176.8(3)
C21 C20 C15 O9 0.6(5)
C19 C20 C15 C16 2.3(5)
C21 C20 C15 C16 179.7(3)
Ni1 O5 C22 C23 -178.9(2)
Ni1 O5 C22 C27 2.9(5)
C26 C27 C22 O5 -179.5(3)
C28 C27 C22 O5 2.4(5)
C26 C27 C22 C23 2.3(5)
C28 C27 C22 C23 -175.8(3)
O7 C1 C2 C3 179.6(3)
C6 C1 C2 C3 -0.5(5)
C15 C20 C19 C18 -2.9(5)
C21 C20 C19 C18 179.5(4)
C1 C2 C3 C4 -0.5(6)
C5 C4 C3 C2 0.8(6)
O9 C15 C16 C17 179.3(3)
C20 C15 C16 C17 0.2(5)
Ni1 O6 C28 C27 -1.3(5)
C26 C27 C28 O6 178.6(4)
C22 C27 C28 O6 -3.3(6)
C25 C24 C23 C22 1.2(6)
O5 C22 C23 C24 178.8(4)
C27 C22 C23 C24 -2.9(5)
C8 C13 C12 C11 -0.5(6)
C14 C13 C12 C11 179.3(4)
C15 C16 C17 C18 -2.3(6)
C20 C19 C18 C17 0.9(6)
C16 C17 C18 C19 1.7(7)
C27 C26 C25 C24 -1.9(6)
C23 C24 C25 C26 1.3(6)
C11 C10 C9 C8 1.5(8)
O12 C8 C9 C10 177.9(4)
C13 C8 C9 C10 -2.0(6)
C15 O9 Ni3 O3 -149.1(2)
C15 O9 Ni3 O1 127.0(2)
C15 O9 Ni3 O10 29.4(3)
C15 O9 Ni3 O15 -61.6(3)
C29 O3 Ni3 O9 44.8(2)
Ni1 O3 Ni3 O9 -84.72(9)
Ni4 O3 Ni3 O9 175.46(9)
C29 O3 Ni3 O1 139.5(2)
Ni1 O3 Ni3 O1 9.99(8)
Ni4 O3 Ni3 O1 -89.83(8)
C29 O3 Ni3 O4 -139.9(2)
Ni1 O3 Ni3 O4 90.60(8)
Ni4 O3 Ni3 O4 -9.22(7)
C29 O3 Ni3 O15 -50.8(2)
Ni1 O3 Ni3 O15 179.68(9)
Ni4 O3 Ni3 O15 79.86(9)
C35 O1 Ni3 O9 -51.6(2)
Ni2 O1 Ni3 O9 175.64(9)
Ni1 O1 Ni3 O9 79.30(9)
C35 O1 Ni3 O3 -140.8(2)
Ni2 O1 Ni3 O3 86.48(9)
Ni1 O1 Ni3 O3 -9.87(8)
C35 O1 Ni3 O10 37.3(2)
Ni2 O1 Ni3 O10 -95.45(10)
Ni1 O1 Ni3 O10 168.20(9)
C35 O1 Ni3 O4 134.8(2)
Ni2 O1 Ni3 O4 2.04(8)
Ni1 O1 Ni3 O4 -94.30(9)
C35 O1 Ni3 O15 168.7(4)
Ni2 O1 Ni3 O15 36.0(4)
Ni1 O1 Ni3 O15 -60.4(4)
C21 O10 Ni3 O9 -22.4(3)
C21 O10 Ni3 O1 -116.8(3)
C21 O10 Ni3 O4 162.1(3)
C21 O10 Ni3 O15 73.2(3)
C30 O4 Ni3 O3 142.9(2)
Ni2 O4 Ni3 O3 -86.95(9)
Ni4 O4 Ni3 O3 9.08(7)
C30 O4 Ni3 O1 -132.2(2)
Ni2 O4 Ni3 O1 -2.03(8)
Ni4 O4 Ni3 O1 93.99(8)
C30 O4 Ni3 O10 -35.8(2)
Ni2 O4 Ni3 O10 94.40(10)
Ni4 O4 Ni3 O10 -169.57(9)
C30 O4 Ni3 O15 55.2(2)
Ni2 O4 Ni3 O15 -174.60(10)
Ni4 O4 Ni3 O15 -78.58(9)
C34 O15 Ni3 O9 96.7(3)
C34 O15 Ni3 O3 -173.9(3)
C34 O15 Ni3 O1 -123.7(4)
C34 O15 Ni3 O10 8.3(3)
C34 O15 Ni3 O4 -90.4(3)
C8 O12 Ni4 O11 -0.5(3)
C8 O12 Ni4 O3 -97.5(3)
C8 O12 Ni4 O4 179.2(3)
C8 O12 Ni4 O16 88.5(3)
C14 O11 Ni4 O12 3.6(3)
C14 O11 Ni4 O2 178.5(3)
C14 O11 Ni4 O3 97.1(3)
C14 O11 Ni4 O16 -91.8(3)
C31 O2 Ni4 O11 37.6(2)
Ni2 O2 Ni4 O11 170.12(9)
Ni1 O2 Ni4 O11 -92.96(10)
C31 O2 Ni4 O3 134.1(2)
Ni2 O2 Ni4 O3 -93.32(8)
Ni1 O2 Ni4 O3 3.59(8)
C31 O2 Ni4 O4 -141.9(2)
Ni2 O2 Ni4 O4 -9.31(8)
Ni1 O2 Ni4 O4 87.61(9)
C31 O2 Ni4 O16 -51.4(2)
Ni2 O2 Ni4 O16 81.19(9)
Ni1 O2 Ni4 O16 178.10(9)
C29 O3 Ni4 O12 46.9(2)
Ni1 O3 Ni4 O12 179.58(9)
Ni3 O3 Ni4 O12 -83.40(9)
C29 O3 Ni4 O11 -44.3(2)
Ni1 O3 Ni4 O11 88.40(9)
Ni3 O3 Ni4 O11 -174.58(8)
C29 O3 Ni4 O2 -136.3(2)
Ni1 O3 Ni4 O2 -3.61(8)
Ni3 O3 Ni4 O2 93.41(8)
C29 O3 Ni4 O4 139.5(2)
Ni1 O3 Ni4 O4 -87.85(9)
Ni3 O3 Ni4 O4 9.17(7)
C29 O3 Ni4 O16 -167.4(5)
Ni1 O3 Ni4 O16 -34.7(5)
Ni3 O3 Ni4 O16 62.3(5)
C30 O4 Ni4 O12 -46.5(2)
Ni2 O4 Ni4 O12 -175.94(9)
Ni3 O4 Ni4 O12 83.99(10)
C30 O4 Ni4 O2 138.7(2)
Ni2 O4 Ni4 O2 9.24(8)
Ni3 O4 Ni4 O2 -90.83(9)
C30 O4 Ni4 O3 -139.6(2)
Ni2 O4 Ni4 O3 91.00(8)
Ni3 O4 Ni4 O3 -9.07(7)
C30 O4 Ni4 O16 49.0(2)
Ni2 O4 Ni4 O16 -80.47(9)
Ni3 O4 Ni4 O16 179.46(9)
C13 C12 C11 C10 -0.1(7)
C9 C10 C11 C12 -0.4(8)
O12 Ni4 O16 C36 12.1(3)
O11 Ni4 O16 C36 102.8(3)
O2 Ni4 O16 C36 -164.2(3)
O3 Ni4 O16 C36 -133.5(5)
O4 Ni4 O16 C36 -80.9(3)
